data_7150780
loop_
_publ_author_name
'Mo, Jun-Ming'
'Ma, Yang-Guang'
'Cheng, Ying'

_publ_section_title
;
 Synthesis of novel synthetic intermediates from the reaction of
 benzimidazole and triazole carbenes with ketenimines and their
 application in the construction of spiro-pyrroles
;
_journal_issue 23
_journal_name_full 'Organic &amp; Biomolecular Chemistry'
_journal_page_first 5010
_journal_page_last 5019
_journal_paper_doi 10.1039/b915215f
_journal_volume 7
_journal_year 2009
_chemical_formula_sum 'C44 H39 Br2 N3 O4'
_chemical_formula_weight 833.60
_chemical_name_common
;
(E)-methyl 1,3-bis(4-bromobenzyl)-2'-(1-methoxy-1-oxopropan-2-
ylidene)-5'-phenethyl-1'-phenyl-1,1',2',3-
tetrahydrospiro(benzo(d)imidazole-2,3'-pyrrole)-4'-carboxylate
;
_chemical_name_systematic
;
?
;
_space_group_IT_number 14
_symmetry_cell_setting monoclinic
_symmetry_space_group_name_Hall '-P 2yn'
_symmetry_space_group_name_H-M 'P 1 21/n 1'
_atom_sites_solution_hydrogens geom
_atom_sites_solution_primary direct
_atom_sites_solution_secondary difmap
_audit_creation_method SHELXL-97
_cell_angle_alpha 90.00
_cell_angle_beta 94.70(3)
_cell_angle_gamma 90.00
_cell_formula_units_Z 4
_cell_length_a 7.7608(16)
_cell_length_b 18.522(4)
_cell_length_c 26.266(5)
_cell_measurement_reflns_used 9198
_cell_measurement_temperature 113(2)
_cell_measurement_theta_max 27.916
_cell_measurement_theta_min 1.556
_cell_volume 3762.9(13)
_computing_cell_refinement crystalclear
_computing_data_collection crystalclear
_computing_data_reduction crystalclear
_computing_molecular_graphics 'Bruker SHELXTL'
_computing_publication_material 'Bruker SHELXTL'
_computing_structure_refinement 'SHELXL-97 (Sheldrick, 1997)'
_computing_structure_solution 'SHELXS-97 (Sheldrick, 1990)'
_diffrn_ambient_temperature 113(2)
_diffrn_measured_fraction_theta_full 0.999
_diffrn_measured_fraction_theta_max 0.999
_diffrn_measurement_device_type 'rigaku saturn'
_diffrn_measurement_method '\w scans'
_diffrn_radiation_monochromator confocal
_diffrn_radiation_source 'rotating anode'
_diffrn_radiation_type MoK\a
_diffrn_radiation_wavelength 0.71073
_diffrn_reflns_av_R_equivalents 0.0542
_diffrn_reflns_av_sigmaI/netI 0.0398
_diffrn_reflns_limit_h_max 9
_diffrn_reflns_limit_h_min -9
_diffrn_reflns_limit_k_max 22
_diffrn_reflns_limit_k_min -22
_diffrn_reflns_limit_l_max 31
_diffrn_reflns_limit_l_min -31
_diffrn_reflns_number 38112
_diffrn_reflns_theta_full 25.02
_diffrn_reflns_theta_max 25.02
_diffrn_reflns_theta_min 1.56
_diffrn_standards_decay_% 0
_diffrn_standards_interval_count 0
_diffrn_standards_interval_time 0
_diffrn_standards_number 0
_exptl_absorpt_coefficient_mu 2.203
_exptl_absorpt_correction_T_max 0.9171
_exptl_absorpt_correction_T_min 0.4728
_exptl_absorpt_correction_type multi-scan
_exptl_absorpt_process_details crystalclear
_exptl_crystal_density_diffrn 1.471
_exptl_crystal_density_method 'not measured'
_exptl_crystal_F_000 1704
_exptl_crystal_size_max 0.40
_exptl_crystal_size_mid 0.06
_exptl_crystal_size_min 0.04
_refine_diff_density_max 0.629
_refine_diff_density_min -0.572
_refine_diff_density_rms 0.071
_refine_ls_extinction_coef 0.0023(2)
_refine_ls_extinction_expression Fc^*^=kFc[1+0.001xFc^2^\l^3^/sin(2\q)]^-1/4^
_refine_ls_extinction_method SHELXL
_refine_ls_goodness_of_fit_ref 1.047
_refine_ls_hydrogen_treatment constr
_refine_ls_matrix_type full
_refine_ls_number_parameters 482
_refine_ls_number_reflns 6631
_refine_ls_number_restraints 0
_refine_ls_restrained_S_all 1.047
_refine_ls_R_factor_all 0.0468
_refine_ls_R_factor_gt 0.0379
_refine_ls_shift/su_max 0.005
_refine_ls_shift/su_mean 0.000
_refine_ls_structure_factor_coef Fsqd
_refine_ls_weighting_details 'calc w=1/[\s^2^(Fo^2^)+(0.0467P)^2^+2.2958P] where P=(Fo^2^+2Fc^2^)/3'
_refine_ls_weighting_scheme calc
_refine_ls_wR_factor_gt 0.0920
_refine_ls_wR_factor_ref 0.0981
_reflns_number_gt 5648
_reflns_number_total 6631
_reflns_threshold_expression >2sigma(I)
_cod_data_source_file b915215f.txt
_cod_data_source_block r90113g
_cod_depositor_comments
;
The following automatic conversions were performed:
'_symmetry_cell_setting' value 'Monoclinic' changed to 'monoclinic'
according to '/home/saulius/struct/CIF-dictionaries/cif_core.dic'
dictionary named 'cif_core.dic' version 2.4.1 from
2010-06-29.

'_exptl_absorpt_correction_type' value 'MULTI-SCAN' changed
to 'multi-scan' according to
'/home/saulius/struct/CIF-dictionaries/cif_core.dic' dictionary named
'cif_core.dic' version 2.4.1 from
2010-06-29.

'_refine_ls_hydrogen_treatment' value 'CONSTR' changed to
'constr' according to '/home/saulius/struct/CIF-dictionaries/cif_core.dic'
dictionary named 'cif_core.dic' version 2.4.1 from 2010-06-29.

Automatic conversion script
Id: cif_fix_enum 1527 2010-12-29 10:47:43Z saulius 
;
_cod_original_cell_volume 3762.8(13)
_cod_original_sg_symbol_H-M P2(1)/n
_cod_database_code 7150780

loop_
_symmetry_equiv_pos_as_xyz
'x, y, z'
'-x+1/2, y+1/2, -z+1/2'
'-x, -y, -z'
'x-1/2, -y-1/2, z-1/2'

loop_
_atom_site_label
_atom_site_type_symbol
_atom_site_fract_x
_atom_site_fract_y
_atom_site_fract_z
_atom_site_U_iso_or_equiv
_atom_site_adp_type
_atom_site_occupancy
_atom_site_symmetry_multiplicity
_atom_site_calc_flag
_atom_site_refinement_flags
_atom_site_disorder_assembly
_atom_site_disorder_group
Br1 Br 0.72436(4) 1.078094(18) 1.019622(10) 0.04137(12) Uani 1 1 d . . .
Br2 Br 0.28160(5) 0.669537(17) 0.527752(12) 0.04745(13) Uani 1 1 d . . .
O1 O 0.0250(2) 1.04766(10) 0.74213(7) 0.0286(4) Uani 1 1 d . . .
O2 O 0.2357(2) 1.05804(10) 0.80528(6) 0.0242(4) Uani 1 1 d . . .
O3 O 0.5756(2) 0.80448(10) 0.73033(7) 0.0287(4) Uani 1 1 d . . .
O4 O 0.7043(3) 0.81992(10) 0.65752(7) 0.0335(5) Uani 1 1 d . . .
N1 N 0.4941(2) 0.94431(11) 0.78245(7) 0.0169(4) Uani 1 1 d . . .
N2 N 0.2696(3) 0.91935(11) 0.72483(7) 0.0191(4) Uani 1 1 d . . .
N3 N 0.5440(3) 1.03834(11) 0.66976(7) 0.0201(4) Uani 1 1 d . . .
C1 C 0.6743(3) 0.95075(14) 0.80137(9) 0.0214(5) Uani 1 1 d . . .
H1A H 0.7344 0.9803 0.7780 0.026 Uiso 1 1 calc R . .
H1B H 0.7272 0.9033 0.8026 0.026 Uiso 1 1 calc R . .
C2 C 0.6941(3) 0.98414(14) 0.85408(9) 0.0204(5) Uani 1 1 d . . .
C3 C 0.6070(3) 1.04760(14) 0.86439(10) 0.0248(6) Uani 1 1 d . . .
H3 H 0.5405 1.0707 0.8382 0.030 Uiso 1 1 calc R . .
C4 C 0.6180(4) 1.07669(15) 0.91318(10) 0.0294(6) Uani 1 1 d . . .
H4 H 0.5593 1.1190 0.9198 0.035 Uiso 1 1 calc R . .
C5 C 0.7175(3) 1.04195(14) 0.95185(10) 0.0259(6) Uani 1 1 d . . .
C6 C 0.8103(3) 0.98082(14) 0.94220(9) 0.0245(6) Uani 1 1 d . . .
H6 H 0.8810 0.9592 0.9682 0.029 Uiso 1 1 calc R . .
C7 C 0.7972(3) 0.95178(14) 0.89344(9) 0.0222(5) Uani 1 1 d . . .
H7 H 0.8583 0.9100 0.8869 0.027 Uiso 1 1 calc R . .
C8 C 0.3796(3) 0.89896(13) 0.80540(9) 0.0174(5) Uani 1 1 d . . .
C9 C 0.3827(3) 0.87122(13) 0.85403(9) 0.0219(5) Uani 1 1 d . . .
H9 H 0.4766 0.8793 0.8777 0.026 Uiso 1 1 calc R . .
C10 C 0.2403(4) 0.83030(13) 0.86703(10) 0.0249(6) Uani 1 1 d . . .
H10 H 0.2408 0.8107 0.8996 0.030 Uiso 1 1 calc R . .
C11 C 0.1003(3) 0.81872(14) 0.83248(10) 0.0263(6) Uani 1 1 d . . .
H11 H 0.0063 0.7925 0.8423 0.032 Uiso 1 1 calc R . .
C12 C 0.0976(3) 0.84601(13) 0.78254(10) 0.0222(5) Uani 1 1 d . . .
H12 H 0.0038 0.8379 0.7589 0.027 Uiso 1 1 calc R . .
C13 C 0.2382(3) 0.88515(12) 0.76981(9) 0.0178(5) Uani 1 1 d . . .
C14 C 0.4411(3) 0.95206(12) 0.72753(8) 0.0165(5) Uani 1 1 d . . .
C15 C 0.1555(3) 0.91752(13) 0.67852(9) 0.0223(5) Uani 1 1 d . . .
H15A H 0.1672 0.9627 0.6605 0.027 Uiso 1 1 calc R . .
H15B H 0.0373 0.9146 0.6878 0.027 Uiso 1 1 calc R . .
C16 C 0.1862(3) 0.85595(14) 0.64226(9) 0.0218(5) Uani 1 1 d . . .
C17 C 0.2257(3) 0.78678(15) 0.65967(10) 0.0283(6) Uani 1 1 d . . .
H17 H 0.2342 0.7777 0.6946 0.034 Uiso 1 1 calc R . .
C18 C 0.2531(4) 0.73077(15) 0.62622(10) 0.0311(6) Uani 1 1 d . . .
H18 H 0.2795 0.6846 0.6384 0.037 Uiso 1 1 calc R . .
C19 C 0.2402(3) 0.74512(15) 0.57425(10) 0.0292(6) Uani 1 1 d . . .
C20 C 0.1984(3) 0.81284(16) 0.55571(10) 0.0295(6) Uani 1 1 d . . .
H20 H 0.1884 0.8216 0.5207 0.035 Uiso 1 1 calc R . .
C21 C 0.1713(3) 0.86801(15) 0.59005(9) 0.0254(6) Uani 1 1 d . . .
H21 H 0.1426 0.9139 0.5777 0.031 Uiso 1 1 calc R . .
C22 C 0.4279(3) 1.03134(13) 0.70859(9) 0.0186(5) Uani 1 1 d . . .
C23 C 0.3089(3) 1.07892(13) 0.72087(9) 0.0211(5) Uani 1 1 d . . .
C24 C 0.2736(4) 1.15255(15) 0.69774(12) 0.0385(7) Uani 1 1 d . . .
H24A H 0.3077 1.1891 0.7225 0.058 Uiso 1 1 calc R . .
H24B H 0.1524 1.1572 0.6877 0.058 Uiso 1 1 calc R . .
H24C H 0.3383 1.1583 0.6684 0.058 Uiso 1 1 calc R . .
C25 C 0.1749(3) 1.05785(13) 0.75644(9) 0.0214(5) Uani 1 1 d . . .
C26 C 0.1140(3) 1.03616(15) 0.84137(10) 0.0282(6) Uani 1 1 d . . .
H26A H 0.0186 1.0693 0.8397 0.042 Uiso 1 1 calc R . .
H26B H 0.1706 1.0362 0.8753 0.042 Uiso 1 1 calc R . .
H26C H 0.0722 0.9885 0.8330 0.042 Uiso 1 1 calc R . .
C27 C 0.5650(3) 0.91995(13) 0.69200(9) 0.0184(5) Uani 1 1 d . . .
C28 C 0.6126(3) 0.84381(14) 0.69611(9) 0.0222(5) Uani 1 1 d . . .
C29 C 0.7539(4) 0.74446(15) 0.66059(13) 0.0429(8) Uani 1 1 d . . .
H29A H 0.8149 0.7351 0.6932 0.064 Uiso 1 1 calc R . .
H29B H 0.8275 0.7335 0.6340 0.064 Uiso 1 1 calc R . .
H29C H 0.6523 0.7148 0.6566 0.064 Uiso 1 1 calc R . .
C30 C 0.6178(3) 0.97138(13) 0.66026(9) 0.0193(5) Uani 1 1 d . . .
C31 C 0.7258(3) 0.96324(14) 0.61607(9) 0.0214(5) Uani 1 1 d . . .
H31A H 0.8124 0.9261 0.6235 0.026 Uiso 1 1 calc R . .
H31B H 0.7848 1.0083 0.6102 0.026 Uiso 1 1 calc R . .
C32 C 0.6086(3) 0.94239(16) 0.56794(9) 0.0289(6) Uani 1 1 d . . .
H32A H 0.5214 0.9086 0.5776 0.035 Uiso 1 1 calc R . .
H32B H 0.5495 0.9853 0.5544 0.035 Uiso 1 1 calc R . .
C33 C 0.7059(3) 0.90879(14) 0.52652(9) 0.0228(6) Uani 1 1 d . . .
C34 C 0.7118(4) 0.83412(16) 0.52177(10) 0.0323(7) Uani 1 1 d . . .
H34 H 0.6562 0.8052 0.5443 0.039 Uiso 1 1 calc R . .
C35 C 0.7995(4) 0.80230(18) 0.48389(11) 0.0427(8) Uani 1 1 d . . .
H35 H 0.8021 0.7523 0.4809 0.051 Uiso 1 1 calc R . .
C36 C 0.8827(4) 0.84435(19) 0.45073(11) 0.0426(8) Uani 1 1 d . . .
H36 H 0.9410 0.8230 0.4251 0.051 Uiso 1 1 calc R . .
C37 C 0.8797(4) 0.91852(18) 0.45541(10) 0.0358(7) Uani 1 1 d . . .
H37 H 0.9372 0.9470 0.4330 0.043 Uiso 1 1 calc R . .
C38 C 0.7920(3) 0.95085(15) 0.49309(10) 0.0275(6) Uani 1 1 d . . .
H38 H 0.7908 1.0009 0.4960 0.033 Uiso 1 1 calc R . .
C39 C 0.6129(3) 1.10528(13) 0.65189(9) 0.0187(5) Uani 1 1 d . . .
C40 C 0.5653(3) 1.12953(14) 0.60282(9) 0.0235(5) Uani 1 1 d . . .
H40 H 0.4842 1.1041 0.5819 0.028 Uiso 1 1 calc R . .
C41 C 0.6389(3) 1.19180(14) 0.58510(10) 0.0254(6) Uani 1 1 d . . .
H41 H 0.6075 1.2079 0.5521 0.031 Uiso 1 1 calc R . .
C42 C 0.7585(3) 1.23017(14) 0.61606(11) 0.0274(6) Uani 1 1 d . . .
H42 H 0.8094 1.2714 0.6037 0.033 Uiso 1 1 calc R . .
C43 C 0.8025(3) 1.20722(14) 0.66534(11) 0.0287(6) Uani 1 1 d . . .
H43 H 0.8805 1.2338 0.6866 0.034 Uiso 1 1 calc R . .
C44 C 0.7302(3) 1.14423(14) 0.68339(10) 0.0248(6) Uani 1 1 d . . .
H44 H 0.7608 1.1285 0.7165 0.030 Uiso 1 1 calc R . .

loop_
_atom_site_aniso_label
_atom_site_aniso_U_11
_atom_site_aniso_U_22
_atom_site_aniso_U_33
_atom_site_aniso_U_23
_atom_site_aniso_U_13
_atom_site_aniso_U_12
Br1 0.0500(2) 0.0508(2) 0.02256(17) -0.01447(13) -0.00159(13) 0.00584(15)
Br2 0.0754(3) 0.0356(2) 0.03405(19) -0.01173(13) 0.02116(16) -0.00663(16)
O1 0.0217(10) 0.0329(11) 0.0315(10) 0.0024(8) 0.0046(8) 0.0015(8)
O2 0.0232(9) 0.0289(10) 0.0214(9) 0.0007(7) 0.0080(7) -0.0005(8)
O3 0.0407(11) 0.0225(10) 0.0235(10) 0.0042(8) 0.0050(8) 0.0072(8)
O4 0.0457(12) 0.0252(10) 0.0320(11) -0.0035(8) 0.0173(9) 0.0104(9)
N1 0.0165(10) 0.0226(11) 0.0118(9) 0.0006(8) 0.0019(8) -0.0002(8)
N2 0.0178(10) 0.0218(11) 0.0169(10) 0.0016(8) -0.0022(8) -0.0025(8)
N3 0.0238(11) 0.0204(11) 0.0171(10) 0.0026(8) 0.0068(8) 0.0023(9)
C1 0.0184(12) 0.0271(14) 0.0189(12) -0.0024(10) 0.0028(10) -0.0012(11)
C2 0.0159(11) 0.0269(14) 0.0184(12) -0.0009(10) 0.0015(10) -0.0050(10)
C3 0.0235(13) 0.0286(14) 0.0215(13) -0.0001(11) -0.0027(11) 0.0014(11)
C4 0.0308(15) 0.0252(15) 0.0324(15) -0.0066(11) 0.0045(12) 0.0030(12)
C5 0.0283(14) 0.0309(15) 0.0185(13) -0.0046(11) 0.0022(11) -0.0036(12)
C6 0.0251(13) 0.0265(14) 0.0212(13) 0.0035(11) -0.0018(11) -0.0038(11)
C7 0.0187(12) 0.0250(14) 0.0233(13) 0.0020(10) 0.0039(10) -0.0006(11)
C8 0.0204(12) 0.0156(12) 0.0170(12) -0.0016(9) 0.0065(10) 0.0013(10)
C9 0.0270(13) 0.0213(13) 0.0174(12) -0.0001(10) 0.0023(10) 0.0022(11)
C10 0.0402(16) 0.0167(13) 0.0197(13) 0.0007(10) 0.0137(12) 0.0003(11)
C11 0.0291(14) 0.0199(13) 0.0316(14) -0.0047(11) 0.0138(12) -0.0061(11)
C12 0.0206(12) 0.0208(13) 0.0253(13) -0.0044(10) 0.0033(10) -0.0029(11)
C13 0.0208(12) 0.0149(12) 0.0183(12) -0.0021(9) 0.0043(10) 0.0021(10)
C14 0.0181(12) 0.0184(12) 0.0132(11) 0.0003(9) 0.0023(9) 0.0011(10)
C15 0.0227(13) 0.0244(14) 0.0189(12) 0.0007(10) -0.0043(10) 0.0019(11)
C16 0.0175(12) 0.0260(14) 0.0214(13) -0.0007(10) -0.0024(10) -0.0016(11)
C17 0.0360(15) 0.0282(15) 0.0202(13) 0.0010(11) 0.0000(11) -0.0023(12)
C18 0.0431(16) 0.0233(14) 0.0272(14) 0.0012(11) 0.0033(12) -0.0037(13)
C19 0.0303(14) 0.0309(15) 0.0267(14) -0.0088(12) 0.0053(11) -0.0070(12)
C20 0.0291(14) 0.0398(16) 0.0195(13) 0.0004(12) 0.0012(11) -0.0043(13)
C21 0.0249(13) 0.0286(14) 0.0223(13) 0.0015(11) -0.0009(11) 0.0004(11)
C22 0.0211(12) 0.0210(13) 0.0141(11) 0.0011(9) 0.0032(9) -0.0019(10)
C23 0.0225(13) 0.0212(13) 0.0198(12) 0.0040(10) 0.0034(10) 0.0011(11)
C24 0.0441(18) 0.0269(16) 0.0478(18) 0.0139(13) 0.0228(15) 0.0098(14)
C25 0.0244(14) 0.0165(13) 0.0239(13) 0.0011(10) 0.0047(11) 0.0042(11)
C26 0.0296(14) 0.0319(15) 0.0251(14) 0.0015(11) 0.0144(11) -0.0010(12)
C27 0.0210(12) 0.0220(13) 0.0122(11) -0.0017(9) 0.0011(10) 0.0037(10)
C28 0.0224(13) 0.0262(14) 0.0180(12) -0.0034(11) 0.0004(10) 0.0043(11)
C29 0.0506(19) 0.0256(16) 0.054(2) -0.0077(14) 0.0150(16) 0.0143(14)
C30 0.0191(12) 0.0242(13) 0.0144(12) -0.0008(10) 0.0010(10) 0.0011(10)
C31 0.0201(12) 0.0280(14) 0.0164(12) -0.0009(10) 0.0033(10) 0.0008(11)
C32 0.0214(13) 0.0468(17) 0.0180(13) -0.0047(12) -0.0004(11) 0.0030(12)
C33 0.0186(12) 0.0325(15) 0.0166(12) -0.0038(10) -0.0024(10) -0.0002(11)
C34 0.0405(17) 0.0330(16) 0.0225(14) 0.0004(11) -0.0039(12) -0.0042(13)
C35 0.058(2) 0.0351(17) 0.0329(17) -0.0113(14) -0.0108(15) 0.0107(16)
C36 0.0308(16) 0.071(2) 0.0254(15) -0.0203(15) -0.0024(13) 0.0194(16)
C37 0.0260(14) 0.063(2) 0.0192(14) -0.0029(13) 0.0058(11) -0.0062(14)
C38 0.0270(14) 0.0325(15) 0.0228(13) -0.0012(11) 0.0007(11) -0.0057(12)
C39 0.0174(12) 0.0204(13) 0.0187(12) 0.0016(10) 0.0047(10) 0.0007(10)
C40 0.0252(13) 0.0277(14) 0.0175(12) -0.0001(10) 0.0021(10) -0.0027(11)
C41 0.0327(14) 0.0252(14) 0.0197(13) 0.0026(11) 0.0096(11) 0.0016(12)
C42 0.0236(13) 0.0200(13) 0.0407(16) 0.0000(12) 0.0149(12) -0.0010(11)
C43 0.0196(13) 0.0234(14) 0.0423(16) -0.0083(12) -0.0030(12) 0.0019(11)
C44 0.0258(13) 0.0239(14) 0.0237(13) -0.0019(11) -0.0033(11) 0.0054(11)

loop_
_atom_type_symbol
_atom_type_description
_atom_type_scat_dispersion_real
_atom_type_scat_dispersion_imag
_atom_type_scat_source
C C 0.0033 0.0016 'International Tables Vol C Tables 4.2.6.8 and 6.1.1.4'
H H 0.0000 0.0000 'International Tables Vol C Tables 4.2.6.8 and 6.1.1.4'
N N 0.0061 0.0033 'International Tables Vol C Tables 4.2.6.8 and 6.1.1.4'
O O 0.0106 0.0060 'International Tables Vol C Tables 4.2.6.8 and 6.1.1.4'
Br Br -0.2901 2.4595 'International Tables Vol C Tables 4.2.6.8 and 6.1.1.4'

loop_
_geom_angle_atom_site_label_1
_geom_angle_atom_site_label_2
_geom_angle_atom_site_label_3
_geom_angle
_geom_angle_site_symmetry_1
_geom_angle_site_symmetry_3
_geom_angle_publ_flag
C25 O2 C26 115.6(2) . . ?
C28 O4 C29 115.1(2) . . ?
C8 N1 C1 122.14(19) . . ?
C8 N1 C14 110.19(18) . . ?
C1 N1 C14 120.72(19) . . ?
C13 N2 C15 124.8(2) . . ?
C13 N2 C14 111.94(19) . . ?
C15 N2 C14 123.0(2) . . ?
C30 N3 C22 109.91(19) . . ?
C30 N3 C39 122.4(2) . . ?
C22 N3 C39 125.8(2) . . ?
N1 C1 C2 111.7(2) . . ?
N1 C1 H1A 109.3 . . ?
C2 C1 H1A 109.3 . . ?
N1 C1 H1B 109.3 . . ?
C2 C1 H1B 109.3 . . ?
H1A C1 H1B 107.9 . . ?
C7 C2 C3 118.6(2) . . ?
C7 C2 C1 120.9(2) . . ?
C3 C2 C1 120.5(2) . . ?
C4 C3 C2 120.9(2) . . ?
C4 C3 H3 119.6 . . ?
C2 C3 H3 119.6 . . ?
C5 C4 C3 119.1(2) . . ?
C5 C4 H4 120.4 . . ?
C3 C4 H4 120.4 . . ?
C6 C5 C4 121.1(2) . . ?
C6 C5 Br1 119.20(19) . . ?
C4 C5 Br1 119.7(2) . . ?
C5 C6 C7 119.3(2) . . ?
C5 C6 H6 120.3 . . ?
C7 C6 H6 120.3 . . ?
C6 C7 C2 120.9(2) . . ?
C6 C7 H7 119.5 . . ?
C2 C7 H7 119.5 . . ?
C9 C8 N1 131.5(2) . . ?
C9 C8 C13 120.2(2) . . ?
N1 C8 C13 108.2(2) . . ?
C8 C9 C10 118.2(2) . . ?
C8 C9 H9 120.9 . . ?
C10 C9 H9 120.9 . . ?
C11 C10 C9 121.2(2) . . ?
C11 C10 H10 119.4 . . ?
C9 C10 H10 119.4 . . ?
C10 C11 C12 120.7(2) . . ?
C10 C11 H11 119.6 . . ?
C12 C11 H11 119.6 . . ?
C13 C12 C11 117.8(2) . . ?
C13 C12 H12 121.1 . . ?
C11 C12 H12 121.1 . . ?
C12 C13 N2 130.6(2) . . ?
C12 C13 C8 121.8(2) . . ?
N2 C13 C8 107.6(2) . . ?
N2 C14 N1 100.79(18) . . ?
N2 C14 C27 115.44(19) . . ?
N1 C14 C27 115.12(19) . . ?
N2 C14 C22 109.96(19) . . ?
N1 C14 C22 114.32(18) . . ?
C27 C14 C22 101.69(19) . . ?
N2 C15 C16 115.4(2) . . ?
N2 C15 H15A 108.4 . . ?
C16 C15 H15A 108.4 . . ?
N2 C15 H15B 108.4 . . ?
C16 C15 H15B 108.4 . . ?
H15A C15 H15B 107.5 . . ?
C21 C16 C17 118.3(2) . . ?
C21 C16 C15 119.7(2) . . ?
C17 C16 C15 122.0(2) . . ?
C16 C17 C18 121.6(2) . . ?
C16 C17 H17 119.2 . . ?
C18 C17 H17 119.2 . . ?
C19 C18 C17 118.5(3) . . ?
C19 C18 H18 120.7 . . ?
C17 C18 H18 120.7 . . ?
C20 C19 C18 121.3(2) . . ?
C20 C19 Br2 119.4(2) . . ?
C18 C19 Br2 119.2(2) . . ?
C19 C20 C21 119.0(2) . . ?
C19 C20 H20 120.5 . . ?
C21 C20 H20 120.5 . . ?
C16 C21 C20 121.3(3) . . ?
C16 C21 H21 119.4 . . ?
C20 C21 H21 119.4 . . ?
C23 C22 N3 127.2(2) . . ?
C23 C22 C14 125.2(2) . . ?
N3 C22 C14 106.71(19) . . ?
C22 C23 C25 120.4(2) . . ?
C22 C23 C24 127.3(2) . . ?
C25 C23 C24 111.9(2) . . ?
C23 C24 H24A 109.5 . . ?
C23 C24 H24B 109.5 . . ?
H24A C24 H24B 109.5 . . ?
C23 C24 H24C 109.5 . . ?
H24A C24 H24C 109.5 . . ?
H24B C24 H24C 109.5 . . ?
O1 C25 O2 123.9(2) . . ?
O1 C25 C23 123.0(2) . . ?
O2 C25 C23 112.9(2) . . ?
O2 C26 H26A 109.5 . . ?
O2 C26 H26B 109.5 . . ?
H26A C26 H26B 109.5 . . ?
O2 C26 H26C 109.5 . . ?
H26A C26 H26C 109.5 . . ?
H26B C26 H26C 109.5 . . ?
C30 C27 C28 129.7(2) . . ?
C30 C27 C14 110.1(2) . . ?
C28 C27 C14 120.2(2) . . ?
O3 C28 O4 121.9(2) . . ?
O3 C28 C27 124.2(2) . . ?
O4 C28 C27 113.8(2) . . ?
O4 C29 H29A 109.5 . . ?
O4 C29 H29B 109.5 . . ?
H29A C29 H29B 109.5 . . ?
O4 C29 H29C 109.5 . . ?
H29A C29 H29C 109.5 . . ?
H29B C29 H29C 109.5 . . ?
C27 C30 N3 111.5(2) . . ?
C27 C30 C31 128.7(2) . . ?
N3 C30 C31 119.5(2) . . ?
C30 C31 C32 109.3(2) . . ?
C30 C31 H31A 109.8 . . ?
C32 C31 H31A 109.8 . . ?
C30 C31 H31B 109.8 . . ?
C32 C31 H31B 109.8 . . ?
H31A C31 H31B 108.3 . . ?
C33 C32 C31 113.4(2) . . ?
C33 C32 H32A 108.9 . . ?
C31 C32 H32A 108.9 . . ?
C33 C32 H32B 108.9 . . ?
C31 C32 H32B 108.9 . . ?
H32A C32 H32B 107.7 . . ?
C38 C33 C34 118.8(2) . . ?
C38 C33 C32 121.4(2) . . ?
C34 C33 C32 119.8(2) . . ?
C35 C34 C33 120.7(3) . . ?
C35 C34 H34 119.6 . . ?
C33 C34 H34 119.6 . . ?
C36 C35 C34 120.1(3) . . ?
C36 C35 H35 120.0 . . ?
C34 C35 H35 120.0 . . ?
C35 C36 C37 119.8(3) . . ?
C35 C36 H36 120.1 . . ?
C37 C36 H36 120.1 . . ?
C36 C37 C38 120.5(3) . . ?
C36 C37 H37 119.7 . . ?
C38 C37 H37 119.7 . . ?
C37 C38 C33 120.1(3) . . ?
C37 C38 H38 120.0 . . ?
C33 C38 H38 120.0 . . ?
C44 C39 C40 120.0(2) . . ?
C44 C39 N3 119.8(2) . . ?
C40 C39 N3 120.2(2) . . ?
C41 C40 C39 119.8(2) . . ?
C41 C40 H40 120.1 . . ?
C39 C40 H40 120.1 . . ?
C42 C41 C40 120.5(2) . . ?
C42 C41 H41 119.8 . . ?
C40 C41 H41 119.8 . . ?
C43 C42 C41 119.8(2) . . ?
C43 C42 H42 120.1 . . ?
C41 C42 H42 120.1 . . ?
C42 C43 C44 120.1(2) . . ?
C42 C43 H43 119.9 . . ?
C44 C43 H43 119.9 . . ?
C39 C44 C43 119.8(2) . . ?
C39 C44 H44 120.1 . . ?
C43 C44 H44 120.1 . . ?

loop_
_geom_bond_atom_site_label_1
_geom_bond_atom_site_label_2
_geom_bond_distance
_geom_bond_site_symmetry_2
_geom_bond_publ_flag
Br1 C5 1.898(3) . ?
Br2 C19 1.902(3) . ?
O1 C25 1.207(3) . ?
O2 C25 1.330(3) . ?
O2 C26 1.449(3) . ?
O3 C28 1.210(3) . ?
O4 C28 1.360(3) . ?
O4 C29 1.450(3) . ?
N1 C8 1.395(3) . ?
N1 C1 1.450(3) . ?
N1 C14 1.474(3) . ?
N2 C13 1.380(3) . ?
N2 C15 1.445(3) . ?
N2 C14 1.459(3) . ?
N3 C30 1.397(3) . ?
N3 C22 1.421(3) . ?
N3 C39 1.444(3) . ?
C1 C2 1.513(3) . ?
C1 H1A 0.9700 . ?
C1 H1B 0.9700 . ?
C2 C7 1.390(3) . ?
C2 C3 1.394(4) . ?
C3 C4 1.386(4) . ?
C3 H3 0.9300 . ?
C4 C5 1.383(4) . ?
C4 H4 0.9300 . ?
C5 C6 1.377(4) . ?
C6 C7 1.385(4) . ?
C6 H6 0.9300 . ?
C7 H7 0.9300 . ?
C8 C9 1.375(3) . ?
C8 C13 1.406(3) . ?
C9 C10 1.405(4) . ?
C9 H9 0.9300 . ?
C10 C11 1.374(4) . ?
C10 H10 0.9300 . ?
C11 C12 1.404(4) . ?
C11 H11 0.9300 . ?
C12 C13 1.374(3) . ?
C12 H12 0.9300 . ?
C14 C27 1.515(3) . ?
C14 C22 1.551(3) . ?
C15 C16 1.517(3) . ?
C15 H15A 0.9700 . ?
C15 H15B 0.9700 . ?
C16 C21 1.385(3) . ?
C16 C17 1.386(4) . ?
C17 C18 1.387(4) . ?
C17 H17 0.9300 . ?
C18 C19 1.386(4) . ?
C18 H18 0.9300 . ?
C19 C20 1.375(4) . ?
C20 C21 1.390(4) . ?
C20 H20 0.9300 . ?
C21 H21 0.9300 . ?
C22 C23 1.335(3) . ?
C23 C25 1.506(3) . ?
C23 C24 1.509(3) . ?
C24 H24A 0.9600 . ?
C24 H24B 0.9600 . ?
C24 H24C 0.9600 . ?
C26 H26A 0.9600 . ?
C26 H26B 0.9600 . ?
C26 H26C 0.9600 . ?
C27 C30 1.352(3) . ?
C27 C28 1.460(3) . ?
C29 H29A 0.9600 . ?
C29 H29B 0.9600 . ?
C29 H29C 0.9600 . ?
C30 C31 1.494(3) . ?
C31 C32 1.544(3) . ?
C31 H31A 0.9700 . ?
C31 H31B 0.9700 . ?
C32 C33 1.509(3) . ?
C32 H32A 0.9700 . ?
C32 H32B 0.9700 . ?
C33 C38 1.386(4) . ?
C33 C34 1.390(4) . ?
C34 C35 1.383(4) . ?
C34 H34 0.9300 . ?
C35 C36 1.369(5) . ?
C35 H35 0.9300 . ?
C36 C37 1.380(4) . ?
C36 H36 0.9300 . ?
C37 C38 1.383(4) . ?
C37 H37 0.9300 . ?
C38 H38 0.9300 . ?
C39 C44 1.382(3) . ?
C39 C40 1.386(3) . ?
C40 C41 1.384(4) . ?
C40 H40 0.9300 . ?
C41 C42 1.380(4) . ?
C41 H41 0.9300 . ?
C42 C43 1.378(4) . ?
C42 H42 0.9300 . ?
C43 C44 1.395(4) . ?
C43 H43 0.9300 . ?
C44 H44 0.9300 . ?

loop_
_geom_torsion_atom_site_label_1
_geom_torsion_atom_site_label_2
_geom_torsion_atom_site_label_3
_geom_torsion_atom_site_label_4
_geom_torsion
_geom_torsion_site_symmetry_1
_geom_torsion_site_symmetry_2
_geom_torsion_site_symmetry_3
_geom_torsion_site_symmetry_4
_geom_torsion_publ_flag
C8 N1 C1 C2 -65.6(3) . . . . ?
C14 N1 C1 C2 146.5(2) . . . . ?
N1 C1 C2 C7 129.7(2) . . . . ?
N1 C1 C2 C3 -49.3(3) . . . . ?
C7 C2 C3 C4 -2.1(4) . . . . ?
C1 C2 C3 C4 176.9(2) . . . . ?
C2 C3 C4 C5 0.1(4) . . . . ?
C3 C4 C5 C6 2.5(4) . . . . ?
C3 C4 C5 Br1 -176.7(2) . . . . ?
C4 C5 C6 C7 -3.1(4) . . . . ?
Br1 C5 C6 C7 176.08(19) . . . . ?
C5 C6 C7 C2 1.0(4) . . . . ?
C3 C2 C7 C6 1.5(4) . . . . ?
C1 C2 C7 C6 -177.5(2) . . . . ?
C1 N1 C8 C9 23.1(4) . . . . ?
C14 N1 C8 C9 174.0(2) . . . . ?
C1 N1 C8 C13 -159.9(2) . . . . ?
C14 N1 C8 C13 -9.0(3) . . . . ?
N1 C8 C9 C10 175.6(2) . . . . ?
C13 C8 C9 C10 -1.1(4) . . . . ?
C8 C9 C10 C11 -0.7(4) . . . . ?
C9 C10 C11 C12 1.7(4) . . . . ?
C10 C11 C12 C13 -0.8(4) . . . . ?
C11 C12 C13 N2 -178.4(2) . . . . ?
C11 C12 C13 C8 -1.1(4) . . . . ?
C15 N2 C13 C12 -3.2(4) . . . . ?
C14 N2 C13 C12 -177.3(2) . . . . ?
C15 N2 C13 C8 179.2(2) . . . . ?
C14 N2 C13 C8 5.1(3) . . . . ?
C9 C8 C13 C12 2.1(4) . . . . ?
N1 C8 C13 C12 -175.4(2) . . . . ?
C9 C8 C13 N2 179.9(2) . . . . ?
N1 C8 C13 N2 2.4(3) . . . . ?
C13 N2 C14 N1 -9.8(2) . . . . ?
C15 N2 C14 N1 175.9(2) . . . . ?
C13 N2 C14 C27 114.9(2) . . . . ?
C15 N2 C14 C27 -59.4(3) . . . . ?
C13 N2 C14 C22 -130.8(2) . . . . ?
C15 N2 C14 C22 54.9(3) . . . . ?
C8 N1 C14 N2 11.2(2) . . . . ?
C1 N1 C14 N2 162.6(2) . . . . ?
C8 N1 C14 C27 -113.7(2) . . . . ?
C1 N1 C14 C27 37.7(3) . . . . ?
C8 N1 C14 C22 129.1(2) . . . . ?
C1 N1 C14 C22 -79.6(3) . . . . ?
C13 N2 C15 C16 -89.6(3) . . . . ?
C14 N2 C15 C16 83.9(3) . . . . ?
N2 C15 C16 C21 -141.3(2) . . . . ?
N2 C15 C16 C17 39.9(3) . . . . ?
C21 C16 C17 C18 1.1(4) . . . . ?
C15 C16 C17 C18 179.8(2) . . . . ?
C16 C17 C18 C19 0.0(4) . . . . ?
C17 C18 C19 C20 -1.1(4) . . . . ?
C17 C18 C19 Br2 178.8(2) . . . . ?
C18 C19 C20 C21 1.0(4) . . . . ?
Br2 C19 C20 C21 -178.9(2) . . . . ?
C17 C16 C21 C20 -1.2(4) . . . . ?
C15 C16 C21 C20 -180.0(2) . . . . ?
C19 C20 C21 C16 0.2(4) . . . . ?
C30 N3 C22 C23 -165.5(2) . . . . ?
C39 N3 C22 C23 29.8(4) . . . . ?
C30 N3 C22 C14 4.1(2) . . . . ?
C39 N3 C22 C14 -160.6(2) . . . . ?
N2 C14 C22 C23 43.5(3) . . . . ?
N1 C14 C22 C23 -69.0(3) . . . . ?
C27 C14 C22 C23 166.3(2) . . . . ?
N2 C14 C22 N3 -126.4(2) . . . . ?
N1 C14 C22 N3 121.1(2) . . . . ?
C27 C14 C22 N3 -3.6(2) . . . . ?
N3 C22 C23 C25 168.9(2) . . . . ?
C14 C22 C23 C25 1.1(4) . . . . ?
N3 C22 C23 C24 -2.4(4) . . . . ?
C14 C22 C23 C24 -170.2(3) . . . . ?
C26 O2 C25 O1 7.4(3) . . . . ?
C26 O2 C25 C23 -178.3(2) . . . . ?
C22 C23 C25 O1 -107.2(3) . . . . ?
C24 C23 C25 O1 65.3(3) . . . . ?
C22 C23 C25 O2 78.4(3) . . . . ?
C24 C23 C25 O2 -109.1(3) . . . . ?
N2 C14 C27 C30 121.0(2) . . . . ?
N1 C14 C27 C30 -122.1(2) . . . . ?
C22 C14 C27 C30 2.0(2) . . . . ?
N2 C14 C27 C28 -60.1(3) . . . . ?
N1 C14 C27 C28 56.8(3) . . . . ?
C22 C14 C27 C28 -179.1(2) . . . . ?
C29 O4 C28 O3 -0.1(4) . . . . ?
C29 O4 C28 C27 179.9(2) . . . . ?
C30 C27 C28 O3 169.7(3) . . . . ?
C14 C27 C28 O3 -8.9(4) . . . . ?
C30 C27 C28 O4 -10.2(4) . . . . ?
C14 C27 C28 O4 171.1(2) . . . . ?
C28 C27 C30 N3 -178.4(2) . . . . ?
C14 C27 C30 N3 0.4(3) . . . . ?
C28 C27 C30 C31 7.6(4) . . . . ?
C14 C27 C30 C31 -173.7(2) . . . . ?
C22 N3 C30 C27 -2.9(3) . . . . ?
C39 N3 C30 C27 162.4(2) . . . . ?
C22 N3 C30 C31 171.7(2) . . . . ?
C39 N3 C30 C31 -23.0(3) . . . . ?
C27 C30 C31 C32 84.8(3) . . . . ?
N3 C30 C31 C32 -88.8(3) . . . . ?
C30 C31 C32 C33 -160.5(2) . . . . ?
C31 C32 C33 C38 -81.8(3) . . . . ?
C31 C32 C33 C34 97.4(3) . . . . ?
C38 C33 C34 C35 -1.0(4) . . . . ?
C32 C33 C34 C35 179.7(2) . . . . ?
C33 C34 C35 C36 0.4(4) . . . . ?
C34 C35 C36 C37 0.4(4) . . . . ?
C35 C36 C37 C38 -0.6(4) . . . . ?
C36 C37 C38 C33 -0.1(4) . . . . ?
C34 C33 C38 C37 0.9(4) . . . . ?
C32 C33 C38 C37 -179.8(2) . . . . ?
C30 N3 C39 C44 -93.5(3) . . . . ?
C22 N3 C39 C44 69.4(3) . . . . ?
C30 N3 C39 C40 84.8(3) . . . . ?
C22 N3 C39 C40 -112.3(3) . . . . ?
C44 C39 C40 C41 1.6(4) . . . . ?
N3 C39 C40 C41 -176.6(2) . . . . ?
C39 C40 C41 C42 -0.4(4) . . . . ?
C40 C41 C42 C43 -1.4(4) . . . . ?
C41 C42 C43 C44 1.9(4) . . . . ?
C40 C39 C44 C43 -1.1(4) . . . . ?
N3 C39 C44 C43 177.2(2) . . . . ?
C42 C43 C44 C39 -0.7(4) . . . . ?

loop_
_cod_related_entry_id
_cod_related_entry_database
_cod_related_entry_code
1 ChemSpider 25944789
